data_4078661
loop_
_publ_author_name
'Mandal, Sutanuva'
'Samanta, Subhas'
'Mondal, Tapan K.'
'Goswami, Sreebrata'

_publ_section_title
;
 Comparative Study onortho-C--H vsortho-C--X (X = C, Cl, S) Bond
 Activation inortho-Caromatic--N Bond Fusion in Substituted Anilines Using
 Ruthenium(II) Mediators: Isolation and Characterization of Unusual
 Ru2Complexes
;
_journal_issue 15
_journal_name_full Organometallics
_journal_page_first 5282
_journal_paper_doi 10.1021/om300241y
_journal_volume 31
_journal_year 2012
_chemical_formula_moiety 'C26 H28 N2 Ru2 S2, 4(Cl), 4(O)'
_chemical_formula_sum 'C26 H28 Cl4 N2 O4 Ru2 S2'
_chemical_formula_weight 840.58
_chemical_name_systematic
;
 ?
;
_space_group_IT_number 2
_symmetry_cell_setting triclinic
_symmetry_space_group_name_Hall '-P 1'
_symmetry_space_group_name_H-M 'P -1'
_atom_sites_solution_hydrogens geom
_atom_sites_solution_primary direct
_atom_sites_solution_secondary difmap
_audit_creation_method SHELXL-97
_cell_angle_alpha 64.0830(10)
_cell_angle_beta 76.070(2)
_cell_angle_gamma 74.921(2)
_cell_formula_units_Z 1
_cell_length_a 9.0893(8)
_cell_length_b 9.4136(8)
_cell_length_c 10.6840(9)
_cell_measurement_reflns_used 9111
_cell_measurement_temperature 293(2)
_cell_measurement_theta_max 25.0
_cell_measurement_theta_min 2.1
_cell_volume 785.37(12)
_computing_cell_refinement 'Bruker SMART'
_computing_data_collection 'Bruker SMART'
_computing_data_reduction 'Bruker SAINT'
_computing_molecular_graphics 'Bruker SHELXTL'
_computing_publication_material 'Bruker SHELXTL'
_computing_structure_refinement 'SHELXL-97 (Sheldrick, 1997)'
_computing_structure_solution 'SHELXL-97 (Sheldrick, 1997)'
_diffrn_ambient_temperature 293(2)
_diffrn_measured_fraction_theta_full 0.998
_diffrn_measured_fraction_theta_max 0.998
_diffrn_measurement_device_type 'CCD area detector'
_diffrn_measurement_method 'phi SCANS'
_diffrn_radiation_monochromator graphite
_diffrn_radiation_source 'fine-focus sealed tube'
_diffrn_radiation_type MoK\a
_diffrn_radiation_wavelength 0.71073
_diffrn_reflns_av_R_equivalents 0.0193
_diffrn_reflns_av_sigmaI/netI 0.0179
_diffrn_reflns_limit_h_max 10
_diffrn_reflns_limit_h_min -10
_diffrn_reflns_limit_k_max 11
_diffrn_reflns_limit_k_min -11
_diffrn_reflns_limit_l_max 12
_diffrn_reflns_limit_l_min -12
_diffrn_reflns_number 9111
_diffrn_reflns_theta_full 24.99
_diffrn_reflns_theta_max 24.99
_diffrn_reflns_theta_min 2.14
_exptl_absorpt_coefficient_mu 1.470
_exptl_absorpt_correction_T_max 0.6890
_exptl_absorpt_correction_T_min 0.6890
_exptl_absorpt_correction_type empirical
_exptl_absorpt_process_details SADABS
_exptl_crystal_colour Orange
_exptl_crystal_density_diffrn 1.777
_exptl_crystal_density_method 'not measured'
_exptl_crystal_description block
_exptl_crystal_F_000 1496
_exptl_crystal_size_max 0.10
_exptl_crystal_size_mid 0.10
_exptl_crystal_size_min 0.10
_refine_diff_density_max 0.630
_refine_diff_density_min -1.729
_refine_diff_density_rms 0.141
_refine_ls_extinction_method none
_refine_ls_goodness_of_fit_ref 1.120
_refine_ls_hydrogen_treatment mixed
_refine_ls_matrix_type full
_refine_ls_number_parameters 185
_refine_ls_number_reflns 2765
_refine_ls_number_restraints 0
_refine_ls_restrained_S_all 1.120
_refine_ls_R_factor_all 0.0384
_refine_ls_R_factor_gt 0.0376
_refine_ls_shift/su_max 0.110
_refine_ls_shift/su_mean 0.015
_refine_ls_structure_factor_coef Fsqd
_refine_ls_weighting_details 'calc w=1/[\s^2^(Fo^2^)+(0.0706P)^2^+2.4647P] where P=(Fo^2^+2Fc^2^)/3'
_refine_ls_weighting_scheme calc
_refine_ls_wR_factor_gt 0.1150
_refine_ls_wR_factor_ref 0.1157
_reflns_number_gt 2696
_reflns_number_total 2765
_reflns_threshold_expression >2sigma(I)
_cod_data_source_file om300241y_si_003.cif
_cod_data_source_block '[9]Cl2'
_cod_depositor_comments
;
The following automatic conversions were performed:

'_symmetry_cell_setting' value 'Triclinic' changed to 'triclinic'
according to /home/saulius/struct/CIF-dictionaries/cif_core.dic
dictionary named 'cif_core.dic' version 2.4.2 from
2011-04-26.

'_exptl_absorpt_correction_type' value 'Empirical'
changed to 'empirical' according to
/home/saulius/struct/CIF-dictionaries/cif_core.dic dictionary named
'cif_core.dic' version 2.4.2 from 2011-04-26.

Automatic conversion script
Id: cif_fix_values 1891 2012-01-12 08:04:46Z andrius 
;
_cod_original_sg_symbol_H-M P-1
_cod_database_code 4078661

loop_
_symmetry_equiv_pos_as_xyz
'x, y, z'
'-x, -y, -z'

loop_
_atom_site_label
_atom_site_type_symbol
_atom_site_fract_x
_atom_site_fract_y
_atom_site_fract_z
_atom_site_U_iso_or_equiv
_atom_site_adp_type
_atom_site_occupancy
_atom_site_symmetry_multiplicity
_atom_site_calc_flag
_atom_site_refinement_flags
Ru1 Ru 0.93955(3) 0.84007(4) 0.62914(3) 0.01848(16) Uani 1 1 d .
S1 S 0.77045(12) 1.05667(13) 0.67650(12) 0.0239(3) Uani 1 1 d .
Cl2 Cl 0.4354(2) 0.3652(2) 0.8871(2) 0.0639(5) Uani 1 1 d .
Cl1 Cl 1.5443(3) 1.1526(3) 0.4087(3) 0.1007(8) Uani 1 1 d .
N1 N 1.0897(5) 1.0011(4) 0.5841(4) 0.0208(7) Uani 1 1 d .
C6 C 0.9039(5) 1.1070(5) 0.7420(5) 0.0235(9) Uani 1 1 d .
C1 C 1.0579(5) 1.0745(5) 0.6815(4) 0.0226(9) Uani 1 1 d .
C5 C 0.8641(6) 1.1790(6) 0.8365(5) 0.0330(11) Uani 1 1 d .
H5 H 0.7617 1.2005 0.8747 0.040 Uiso 1 1 calc R
C13 C 1.1232(6) 0.6273(5) 0.6734(5) 0.0310(10) Uani 1 1 d .
H13 H 1.2290 0.6209 0.6452 0.037 Uiso 1 1 calc R
C8 C 1.0551(6) 0.6446(6) 0.8013(5) 0.0322(11) Uani 1 1 d .
H8 H 1.1160 0.6498 0.8573 0.039 Uiso 1 1 calc R
C2 C 1.1713(6) 1.1182(6) 0.7184(5) 0.0299(10) Uani 1 1 d .
H2 H 1.2736 1.1001 0.6785 0.036 Uiso 1 1 calc R
C12 C 1.0303(6) 0.6198(5) 0.5894(5) 0.0336(11) Uani 1 1 d .
H12 H 1.0752 0.6075 0.5060 0.040 Uiso 1 1 calc R
C9 C 0.8964(6) 0.6539(6) 0.8427(5) 0.0329(11) Uani 1 1 d .
H9 H 0.8515 0.6644 0.9268 0.040 Uiso 1 1 calc R
C10 C 0.8030(6) 0.6473(6) 0.7568(6) 0.0338(11) Uani 1 1 d .
H10 H 0.6971 0.6539 0.7848 0.041 Uiso 1 1 calc R
C7 C 0.6223(6) 0.9966(7) 0.8260(6) 0.0383(12) Uani 1 1 d .
H7A H 0.5437 0.9670 0.8009 0.057 Uiso 1 1 calc R
H7B H 0.5780 1.0844 0.8542 0.057 Uiso 1 1 calc R
H7C H 0.6664 0.9066 0.9024 0.057 Uiso 1 1 calc R
C3 C 1.1313(7) 1.1889(6) 0.8148(6) 0.0373(12) Uani 1 1 d .
H3 H 1.2074 1.2164 0.8402 0.045 Uiso 1 1 calc R
C11 C 0.8696(6) 0.6308(6) 0.6305(6) 0.0341(11) Uani 1 1 d .
H11 H 0.8084 0.6272 0.5739 0.041 Uiso 1 1 calc R
C4 C 0.9790(7) 1.2190(7) 0.8735(6) 0.0398(12) Uani 1 1 d .
H4 H 0.9538 1.2662 0.9381 0.048 Uiso 1 1 calc R
O1 O 0.3632(6) 0.6888(7) 0.9011(6) 0.0717(15) Uani 1 1 d .
O2 O 0.5676(7) 0.5339(10) 0.5834(7) 0.094(2) Uani 1 1 d .
H1 H 1.170(10) 0.961(10) 0.585(8) 0.07(3) Uiso 1 1 d .

loop_
_atom_site_aniso_label
_atom_site_aniso_U_11
_atom_site_aniso_U_22
_atom_site_aniso_U_33
_atom_site_aniso_U_23
_atom_site_aniso_U_13
_atom_site_aniso_U_12
Ru1 0.0181(2) 0.0177(2) 0.0205(2) -0.00858(16) -0.00359(14) -0.00219(14)
S1 0.0216(5) 0.0248(6) 0.0266(6) -0.0134(4) -0.0030(4) -0.0009(4)
Cl2 0.0619(10) 0.0601(10) 0.0673(11) -0.0238(8) -0.0085(8) -0.0105(8)
Cl1 0.0933(18) 0.1017(19) 0.1114(19) -0.0459(15) -0.0375(15) 0.0025(15)
N1 0.0195(19) 0.0217(19) 0.0243(19) -0.0122(15) -0.0052(15) -0.0017(15)
C6 0.029(2) 0.020(2) 0.022(2) -0.0082(17) -0.0059(17) -0.0033(17)
C1 0.028(2) 0.019(2) 0.021(2) -0.0076(17) -0.0068(17) -0.0027(17)
C5 0.039(3) 0.031(3) 0.030(2) -0.016(2) -0.003(2) -0.002(2)
C13 0.025(2) 0.020(2) 0.041(3) -0.0078(19) -0.007(2) 0.0016(18)
C8 0.038(3) 0.021(2) 0.036(3) -0.0061(19) -0.017(2) 0.0006(19)
C2 0.032(2) 0.030(2) 0.032(2) -0.013(2) -0.0105(19) -0.0064(19)
C12 0.047(3) 0.018(2) 0.034(3) -0.0117(19) -0.001(2) -0.003(2)
C9 0.041(3) 0.022(2) 0.025(2) -0.0036(19) 0.000(2) -0.003(2)
C10 0.028(2) 0.025(2) 0.040(3) -0.006(2) -0.001(2) -0.0077(19)
C7 0.030(3) 0.040(3) 0.046(3) -0.025(2) 0.010(2) -0.008(2)
C3 0.049(3) 0.034(3) 0.039(3) -0.017(2) -0.020(2) -0.007(2)
C11 0.043(3) 0.022(2) 0.041(3) -0.009(2) -0.016(2) -0.008(2)
C4 0.058(3) 0.038(3) 0.033(3) -0.022(2) -0.011(2) -0.004(2)
O1 0.065(3) 0.079(4) 0.064(3) -0.033(3) -0.023(3) 0.021(3)
O2 0.056(3) 0.165(7) 0.099(5) -0.088(5) -0.008(3) -0.020(4)

loop_
_atom_type_symbol
_atom_type_description
_atom_type_scat_dispersion_real
_atom_type_scat_dispersion_imag
_atom_type_scat_source
C C 0.0033 0.0016 'International Tables Vol C Tables 4.2.6.8 and 6.1.1.4'
H H 0.0000 0.0000 'International Tables Vol C Tables 4.2.6.8 and 6.1.1.4'
Cl Cl 0.1484 0.1585 'International Tables Vol C Tables 4.2.6.8 and 6.1.1.4'
N N 0.0061 0.0033 'International Tables Vol C Tables 4.2.6.8 and 6.1.1.4'
O O 0.0106 0.0060 'International Tables Vol C Tables 4.2.6.8 and 6.1.1.4'
Ru Ru -1.2594 0.8363 'International Tables Vol C Tables 4.2.6.8 and 6.1.1.4'
S S 0.1246 0.1234 'International Tables Vol C Tables 4.2.6.8 and 6.1.1.4'

loop_
_geom_angle_atom_site_label_1
_geom_angle_atom_site_label_2
_geom_angle_atom_site_label_3
_geom_angle
_geom_angle_site_symmetry_1
_geom_angle_site_symmetry_3
N1 Ru1 N1 78.83(16) . 2_776
N1 Ru1 C13 94.20(17) . .
N1 Ru1 C13 120.16(17) 2_776 .
N1 Ru1 C8 94.79(17) . .
N1 Ru1 C8 157.02(18) 2_776 .
C13 Ru1 C8 37.64(19) . .
N1 Ru1 C9 120.70(18) . .
N1 Ru1 C9 159.78(19) 2_776 .
C13 Ru1 C9 67.06(19) . .
C8 Ru1 C9 36.9(2) . .
N1 Ru1 C12 119.43(18) . .
N1 Ru1 C12 96.38(17) 2_776 .
C13 Ru1 C12 37.2(2) . .
C8 Ru1 C12 67.33(19) . .
C9 Ru1 C12 79.00(19) . .
N1 Ru1 C10 158.09(18) . .
N1 Ru1 C10 122.59(17) 2_776 .
C13 Ru1 C10 79.28(19) . .
C8 Ru1 C10 67.25(19) . .
C9 Ru1 C10 37.5(2) . .
C12 Ru1 C10 66.59(19) . .
N1 Ru1 C11 156.27(19) . .
N1 Ru1 C11 97.26(17) 2_776 .
C13 Ru1 C11 67.29(19) . .
C8 Ru1 C11 79.65(19) . .
C9 Ru1 C11 67.1(2) . .
C12 Ru1 C11 37.2(2) . .
C10 Ru1 C11 36.8(2) . .
N1 Ru1 S1 77.24(11) . .
N1 Ru1 S1 82.39(11) 2_776 .
C13 Ru1 S1 154.27(14) . .
C8 Ru1 S1 118.03(14) . .
C9 Ru1 S1 96.22(13) . .
C12 Ru1 S1 162.86(15) . .
C10 Ru1 S1 99.58(14) . .
C11 Ru1 S1 125.81(15) . .
C6 S1 C7 103.1(2) . .
C6 S1 Ru1 97.11(15) . .
C7 S1 Ru1 114.48(18) . .
C1 N1 Ru1 113.5(3) . .
C1 N1 Ru1 116.0(3) . 2_776
Ru1 N1 Ru1 101.18(16) . 2_776
C1 N1 H1 106(6) . .
Ru1 N1 H1 112(7) . .
Ru1 N1 H1 108(6) 2_776 .
C5 C6 C1 121.6(4) . .
C5 C6 S1 124.9(4) . .
C1 C6 S1 113.4(3) . .
C2 C1 C6 118.4(4) . .
C2 C1 N1 123.3(4) . .
C6 C1 N1 118.3(4) . .
C6 C5 C4 119.0(5) . .
C6 C5 H5 120.5 . .
C4 C5 H5 120.5 . .
C12 C13 C8 119.8(5) . .
C12 C13 Ru1 71.7(3) . .
C8 C13 Ru1 71.2(3) . .
C12 C13 H13 120.1 . .
C8 C13 H13 120.1 . .
Ru1 C13 H13 129.3 . .
C9 C8 C13 119.6(5) . .
C9 C8 Ru1 71.7(3) . .
C13 C8 Ru1 71.1(3) . .
C9 C8 H8 120.2 . .
C13 C8 H8 120.2 . .
Ru1 C8 H8 129.3 . .
C3 C2 C1 119.9(5) . .
C3 C2 H2 120.1 . .
C1 C2 H2 120.1 . .
C13 C12 C11 120.6(5) . .
C13 C12 Ru1 71.1(3) . .
C11 C12 Ru1 71.7(3) . .
C13 C12 H12 119.7 . .
C11 C12 H12 119.7 . .
Ru1 C12 H12 130.1 . .
C8 C9 C10 120.3(5) . .
C8 C9 Ru1 71.3(3) . .
C10 C9 Ru1 71.5(3) . .
C8 C9 H9 119.9 . .
C10 C9 H9 119.9 . .
Ru1 C9 H9 129.9 . .
C11 C10 C9 120.2(5) . .
C11 C10 Ru1 71.7(3) . .
C9 C10 Ru1 71.0(3) . .
C11 C10 H10 119.9 . .
C9 C10 H10 119.9 . .
Ru1 C10 H10 129.8 . .
S1 C7 H7A 109.5 . .
S1 C7 H7B 109.5 . .
H7A C7 H7B 109.5 . .
S1 C7 H7C 109.5 . .
H7A C7 H7C 109.5 . .
H7B C7 H7C 109.5 . .
C4 C3 C2 120.7(5) . .
C4 C3 H3 119.6 . .
C2 C3 H3 119.6 . .
C10 C11 C12 119.5(5) . .
C10 C11 Ru1 71.5(3) . .
C12 C11 Ru1 71.1(3) . .
C10 C11 H11 120.3 . .
C12 C11 H11 120.2 . .
Ru1 C11 H11 129.6 . .
C3 C4 C5 120.3(5) . .
C3 C4 H4 119.8 . .
C5 C4 H4 119.8 . .

loop_
_geom_bond_atom_site_label_1
_geom_bond_atom_site_label_2
_geom_bond_distance
_geom_bond_site_symmetry_2
Ru1 N1 2.125(4) .
Ru1 N1 2.146(4) 2_776
Ru1 C13 2.199(5) .
Ru1 C8 2.200(5) .
Ru1 C9 2.205(5) .
Ru1 C12 2.207(5) .
Ru1 C10 2.211(5) .
Ru1 C11 2.215(5) .
Ru1 S1 2.3817(11) .
S1 C6 1.784(5) .
S1 C7 1.804(5) .
N1 C1 1.423(6) .
N1 Ru1 2.146(4) 2_776
N1 H1 0.73(8) .
C6 C5 1.381(7) .
C6 C1 1.409(6) .
C1 C2 1.394(7) .
C5 C4 1.386(8) .
C5 H5 0.9300 .
C13 C12 1.405(8) .
C13 C8 1.419(7) .
C13 H13 0.9300 .
C8 C9 1.395(7) .
C8 H8 0.9300 .
C2 C3 1.389(7) .
C2 H2 0.9300 .
C12 C11 1.410(8) .
C12 H12 0.9300 .
C9 C10 1.421(8) .
C9 H9 0.9300 .
C10 C11 1.397(8) .
C10 H10 0.9300 .
C7 H7A 0.9600 .
C7 H7B 0.9600 .
C7 H7C 0.9600 .
C3 C4 1.387(9) .
C3 H3 0.9300 .
C11 H11 0.9300 .
C4 H4 0.9300 .
